data_8101876
loop_
_publ_author_name
'Klap\"otke, T. M.'
'Krumm, B.'
'Schwab, I.'

_publ_section_title
;
Crystal structure of tris(triphenyltelluronium) fluoride tetrafluoroborate 
hemi(hexafluorosilicate) chloroform trisolvate, [Te(C~6~H~5~)~3~]~3~
[F][BF~4~][SiF~6~]~0.5~ &#x00B7; 3CHCl~3~
;
_journal_issue 4
_journal_name_full 'Zeitschrift f\"ur Kristallographie - New Crystal Structures'
_journal_page_first 594
_journal_page_last 596
_journal_volume 220
_journal_year 2005
_chemical_formula_moiety '3(Te C18 H15), F, 0.5(Si F6), (B F4), 3(C H Cl3)'
_chemical_formula_structural '[TeC18H15]3[F][BF4][SiF6]0.5 &#x00B7; 3CHCl3'
_chemical_formula_sum 'C57 H48 B Cl9 F8 Si0.5 Te3'
_chemical_formula_weight 1611.71
_chemical_name_common Ph3Te-F-SiF6-BF4
_space_group_IT_number 148
_symmetry_cell_setting trigonal
_symmetry_Int_Tables_number 148
_symmetry_space_group_name_Hall '-R 3'
_symmetry_space_group_name_H-M 'R -3 :H'
_atom_sites_solution_hydrogens geom
_atom_sites_solution_primary direct
_atom_sites_solution_secondary difmap
_audit_block_code Te_Ph_F_SiF6_BF4_fn262_klapoetke
_audit_creation_date 10-Aug-2001
_audit_creation_method 'form98_non/compatible with shelxl97-2'
_audit_update_record 16-Aug-2001
_cell_angle_alpha 90.00
_cell_angle_beta 90.00
_cell_angle_gamma 120.00
_cell_formula_units_Z 6
_cell_length_a 19.17110(10)
_cell_length_b 19.17110(10)
_cell_length_c 29.60040(10)
_cell_measurement_reflns_used 53400
_cell_measurement_temperature 200(2)
_cell_measurement_theta_max 26.373
_cell_measurement_theta_min 3.395
_cell_volume 9421.55(8)
_computing_cell_refinement 'HKL Scalepack (Otwinowski & Minor 1997)'
_computing_data_collection 'Collect (Nonius BV, 1997-2000)'
_computing_data_reduction 'HKL Denzo and Scalepack (Otwinowski & Minor 1997)'
_computing_molecular_graphics 'DIAMOND (Brandenburg, 1996)'
_computing_structure_refinement 'SHELXL-97 (G. M. Sheldrick. University of G\"ottingen, 97-2 version)'
_computing_structure_solution
;
A. Altomare, M. C. Burla, M. Camalli, G. L. Cascarano, C. Giacovazzo, A.
Guagliardi, A. G. G. Moliterni, G. Polidori, R. Spagna: SIR97: a new tool for
crystal structure determination and refinement; J. Appl. Crystallogr. 1999,
32, 115-119.
;
_diffrn_ambient_temperature 200(2)
_diffrn_detector_area_resol_mean 9
_diffrn_measured_fraction_theta_full 0.996
_diffrn_measured_fraction_theta_max 0.996
_diffrn_measurement_device 'Nonius 95mm KappaCCD camera on \k-goniostat'
_diffrn_measurement_device_type KappaCCD
_diffrn_measurement_method phi/omega
_diffrn_orient_matrix_type 'by Nonius Collect from scalepack cell'
_diffrn_orient_matrix_UB_11 -0.0404062
_diffrn_orient_matrix_UB_12 -0.0526864
_diffrn_orient_matrix_UB_13 -0.0136040
_diffrn_orient_matrix_UB_21 0.0309986
_diffrn_orient_matrix_UB_22 0.0154993
_diffrn_orient_matrix_UB_23 -0.0289657
_diffrn_orient_matrix_UB_31 0.0321596
_diffrn_orient_matrix_UB_32 -0.0247331
_diffrn_orient_matrix_UB_33 0.0108275
_diffrn_radiation_collimation 0.35
_diffrn_radiation_monochromator graphite
_diffrn_radiation_source 'rotating anode'
_diffrn_radiation_type MoK\a
_diffrn_radiation_wavelength 0.71073
_diffrn_reflns_av_R_equivalents 0.0637
_diffrn_reflns_av_sigmaI/netI 0.0160
_diffrn_reflns_limit_h_max 21
_diffrn_reflns_limit_h_min -21
_diffrn_reflns_limit_k_max 21
_diffrn_reflns_limit_k_min -21
_diffrn_reflns_limit_l_max 32
_diffrn_reflns_limit_l_min -32
_diffrn_reflns_number 63042
_diffrn_reflns_theta_full 23.25
_diffrn_reflns_theta_max 23.25
_diffrn_reflns_theta_min 3.53
_diffrn_source_current 75.00
_diffrn_source_power 4.125
_diffrn_source_type 'FR 591 generator'
_diffrn_source_voltage 55.00
_exptl_absorpt_coefficient_mu 1.837
_exptl_absorpt_correction_T_max 0.8761
_exptl_absorpt_correction_T_min 0.7949
_exptl_absorpt_correction_type numerical
_exptl_absorpt_process_details 'Absorption correction with XRed, rev 1.09, STOE (Darmstadt, Germany)'
_exptl_crystal_colour colorless
_exptl_crystal_density_diffrn 1.704396(14)
_exptl_crystal_density_method 'not measured'
_exptl_crystal_description cube
_exptl_crystal_F_000 4698
_exptl_crystal_size_max 0.12
_exptl_crystal_size_mid 0.12
_exptl_crystal_size_min 0.12
_refine_diff_density_max 1.704
_refine_diff_density_min -1.275
_refine_diff_density_rms 0.120
_refine_ls_extinction_method none
_refine_ls_goodness_of_fit_ref 1.077
_refine_ls_hydrogen_treatment constr
_refine_ls_matrix_type full
_refine_ls_number_parameters 235
_refine_ls_number_reflns 3015
_refine_ls_number_restraints 0
_refine_ls_restrained_S_all 1.077
_refine_ls_R_factor_all 0.0522
_refine_ls_R_factor_gt 0.0480
_refine_ls_shift/su_max 0.001
_refine_ls_shift/su_mean 0.000
_refine_ls_structure_factor_coef Fsqd
_refine_ls_weighting_details 'calc w=1/[\s^2^(Fo^2^)+(0.0638P)^2^+174.3099P] where P=(Fo^2^+2Fc^2^)/3'
_refine_ls_weighting_scheme calc
_refine_ls_wR_factor_gt 0.1262
_refine_ls_wR_factor_ref 0.1294
_reflns_number_gt 2719
_reflns_number_total 3015
_reflns_threshold_expression >2sigma(I)
_cod_data_source_file 1267-1656.cff
_cod_data_source_block fn262
_cod_original_cell_volume 9421.54(8)
_cod_original_sg_symbol_H-M 'R -3'
_cod_original_formula_sum 'C57 H48 B Cl9 F8 Si0.50 Te3'
_cod_database_code 8101876

loop_
_symmetry_equiv_pos_as_xyz
'x, y, z'
'-y, x-y, z'
'-x+y, -x, z'
'x+2/3, y+1/3, z+1/3'
'-y+2/3, x-y+1/3, z+1/3'
'-x+y+2/3, -x+1/3, z+1/3'
'x+1/3, y+2/3, z+2/3'
'-y+1/3, x-y+2/3, z+2/3'
'-x+y+1/3, -x+2/3, z+2/3'
'-x, -y, -z'
'y, -x+y, -z'
'x-y, x, -z'
'-x+2/3, -y+1/3, -z+1/3'
'y+2/3, -x+y+1/3, -z+1/3'
'x-y+2/3, x+1/3, -z+1/3'
'-x+1/3, -y+2/3, -z+2/3'
'y+1/3, -x+y+2/3, -z+2/3'
'x-y+1/3, x+2/3, -z+2/3'

loop_
_atom_site_label
_atom_site_type_symbol
_atom_site_fract_x
_atom_site_fract_y
_atom_site_fract_z
_atom_site_U_iso_or_equiv
_atom_site_adp_type
_atom_site_occupancy
_atom_site_symmetry_multiplicity
_atom_site_Wyckoff_symbol
_atom_site_calc_flag
_atom_site_refinement_flags
_atom_site_disorder_assembly
_atom_site_disorder_group
F1 F 1.0000 1.0000 0.1576(2) 0.0457(16) Uani 1 6 c d S . .
Te Te 0.95814(2) 0.86357(2) 0.112772(13) 0.02911(19) Uani 1 18 f d . . .
C11 C 0.9302(4) 0.7615(4) 0.0716(2) 0.0335(14) Uani 1 18 f d . . .
C21 C 0.8633(4) 0.6862(4) 0.0771(2) 0.0433(17) Uani 1 18 f d . . .
H21 H 0.8259 0.6768 0.1006 0.052 Uiso 1 18 f calc R . .
C31 C 0.8511(5) 0.6243(5) 0.0482(3) 0.053(2) Uani 1 18 f d . . .
H31 H 0.8046 0.5726 0.0514 0.063 Uiso 1 18 f calc R . .
C41 C 0.9065(5) 0.6376(5) 0.0146(3) 0.056(2) Uani 1 18 f d . . .
H41 H 0.8987 0.5947 -0.0047 0.067 Uiso 1 18 f calc R . .
C51 C 0.9727(5) 0.7128(5) 0.0090(3) 0.058(2) Uani 1 18 f d . . .
H51 H 1.0103 0.7218 -0.0143 0.069 Uiso 1 18 f calc R . .
C61 C 0.9847(4) 0.7755(4) 0.0372(2) 0.0438(17) Uani 1 18 f d . . .
H61 H 1.0300 0.8277 0.0330 0.053 Uiso 1 18 f calc R . .
C12 C 0.8376(4) 0.8286(4) 0.1301(2) 0.0307(14) Uani 1 18 f d . . .
C22 C 0.7887(4) 0.8326(4) 0.0970(2) 0.0370(15) Uani 1 18 f d . . .
H22 H 0.8074 0.8461 0.0667 0.044 Uiso 1 18 f calc R . .
C32 C 0.7130(4) 0.8168(4) 0.1086(2) 0.0420(17) Uani 1 18 f d . . .
H32 H 0.6788 0.8185 0.0859 0.050 Uiso 1 18 f calc R . .
C42 C 0.6848(4) 0.7982(4) 0.1526(3) 0.052(2) Uani 1 18 f d . . .
H42 H 0.6327 0.7889 0.1602 0.062 Uiso 1 18 f calc R . .
C52 C 0.7334(4) 0.7934(4) 0.1853(3) 0.0464(18) Uani 1 18 f d . . .
H52 H 0.7143 0.7795 0.2154 0.056 Uiso 1 18 f calc R . .
C62 C 0.8096(4) 0.8087(4) 0.1746(2) 0.0410(16) Uani 1 18 f d . . .
H62 H 0.8431 0.8058 0.1973 0.049 Uiso 1 18 f calc R . .
C13 C 0.9869(4) 0.8214(4) 0.1726(2) 0.0332(14) Uani 1 18 f d . . .
C23 C 1.0034(4) 0.8675(4) 0.2112(2) 0.0386(16) Uani 1 18 f d . . .
H23 H 0.9989 0.9147 0.2110 0.046 Uiso 1 18 f calc R . .
C33 C 1.0266(5) 0.8445(5) 0.2505(2) 0.0492(19) Uani 1 18 f d . . .
H33 H 1.0372 0.8753 0.2773 0.059 Uiso 1 18 f calc R . .
C43 C 1.0341(5) 0.7767(5) 0.2501(3) 0.052(2) Uani 1 18 f d . . .
H43 H 1.0501 0.7609 0.2768 0.062 Uiso 1 18 f calc R . .
C53 C 1.0187(5) 0.7316(5) 0.2113(3) 0.0508(19) Uani 1 18 f d . . .
H53 H 1.0248 0.6853 0.2114 0.061 Uiso 1 18 f calc R . .
C63 C 0.9945(4) 0.7531(4) 0.1720(2) 0.0419(16) Uani 1 18 f d . . .
H63 H 0.9833 0.7217 0.1453 0.050 Uiso 1 18 f calc R . .
Si1 Si 1.0000 1.0000 0.0000 0.0260(9) Uani 1 3 a d S . .
F2 F 0.9266(2) 0.9295(2) 0.03276(12) 0.0371(8) Uani 1 18 f d . . .
B1 B 0.6667 0.3333 0.0123(6) 0.061(4) Uani 1 6 c d S . .
F11 F 0.6667 0.3333 0.0585(3) 0.103(4) Uani 1 6 c d S . .
F21 F 0.5923(4) 0.3170(4) -0.0016(3) 0.111(2) Uani 1 18 f d . . .
C1A C 0.1698(7) 0.6330(7) 0.0710(4) 0.084(3) Uani 1 18 f d . . .
H1A H 0.2158 0.6460 0.0502 0.101 Uiso 0.564(6) 18 f calc PR A 1
H1B H 0.2195 0.6634 0.0523 0.101 Uiso 0.436(6) 18 f calc PR A 2
Cl1A Cl 0.2072(5) 0.6832(4) 0.1239(2) 0.121(2) Uiso 0.564(6) 18 f d P A 1
Cl2A Cl 0.1178(5) 0.5345(5) 0.0804(3) 0.132(3) Uiso 0.564(6) 18 f d P A 1
Cl3A Cl 0.1133(5) 0.6761(5) 0.0504(3) 0.150(3) Uiso 0.564(6) 18 f d P A 1
Cl1B Cl 0.0794(6) 0.5641(6) 0.0376(3) 0.123(3) Uiso 0.436(6) 18 f d P A 2
Cl2B Cl 0.1461(6) 0.6921(6) 0.1003(4) 0.135(4) Uiso 0.436(6) 18 f d P A 2
Cl3B Cl 0.1709(8) 0.5559(7) 0.1059(4) 0.155(4) Uiso 0.436(6) 18 f d P A 2

loop_
_atom_site_aniso_label
_atom_site_aniso_U_11
_atom_site_aniso_U_22
_atom_site_aniso_U_33
_atom_site_aniso_U_23
_atom_site_aniso_U_13
_atom_site_aniso_U_12
F1 0.049(3) 0.049(3) 0.038(4) 0.000 0.000 0.0247(13)
Te 0.0295(3) 0.0278(3) 0.0286(3) 0.00229(15) 0.00324(16) 0.01322(19)
C11 0.037(4) 0.035(4) 0.031(3) -0.002(3) -0.001(3) 0.020(3)
C21 0.043(4) 0.041(4) 0.040(4) -0.003(3) 0.004(3) 0.016(3)
C31 0.059(5) 0.036(4) 0.052(5) -0.007(3) -0.001(4) 0.015(4)
C41 0.079(6) 0.046(5) 0.050(5) -0.012(4) -0.004(4) 0.036(5)
C51 0.071(6) 0.062(5) 0.051(5) -0.004(4) 0.016(4) 0.042(5)
C61 0.040(4) 0.043(4) 0.047(4) -0.002(3) 0.005(3) 0.020(3)
C12 0.029(3) 0.027(3) 0.033(3) 0.002(3) 0.006(3) 0.012(3)
C22 0.035(4) 0.032(3) 0.042(4) 0.004(3) 0.007(3) 0.015(3)
C32 0.035(4) 0.035(4) 0.048(4) 0.005(3) 0.007(3) 0.012(3)
C42 0.036(4) 0.042(4) 0.078(6) 0.000(4) 0.016(4) 0.020(4)
C52 0.043(4) 0.045(4) 0.046(4) 0.001(3) 0.019(3) 0.018(3)
C62 0.044(4) 0.039(4) 0.037(4) 0.000(3) 0.005(3) 0.018(3)
C13 0.028(3) 0.032(3) 0.035(3) 0.006(3) 0.003(3) 0.011(3)
C23 0.041(4) 0.038(4) 0.036(4) 0.006(3) 0.003(3) 0.019(3)
C33 0.056(5) 0.053(5) 0.034(4) 0.005(3) -0.002(3) 0.024(4)
C43 0.049(4) 0.053(5) 0.048(5) 0.018(4) -0.003(4) 0.021(4)
C53 0.055(5) 0.041(4) 0.060(5) 0.010(4) -0.006(4) 0.026(4)
C63 0.042(4) 0.031(4) 0.046(4) 0.005(3) -0.001(3) 0.013(3)
Si1 0.0287(13) 0.0287(13) 0.0208(19) 0.000 0.000 0.0143(7)
F2 0.036(2) 0.037(2) 0.0322(19) 0.0044(16) 0.0047(16) 0.0134(17)
B1 0.059(7) 0.059(7) 0.065(11) 0.000 0.000 0.030(3)
F11 0.127(6) 0.127(6) 0.053(6) 0.000 0.000 0.064(3)
F21 0.090(5) 0.113(5) 0.134(6) 0.003(4) -0.029(4) 0.052(4)
C1A 0.098(8) 0.090(8) 0.072(7) 0.010(6) 0.020(6) 0.052(7)

loop_
_atom_type_symbol
_atom_type_description
_atom_type_scat_dispersion_real
_atom_type_scat_dispersion_imag
_atom_type_scat_source
C C 0.0033 0.0016 'International Tables Vol C Tables 4.2.6.8 and 6.1.1.4'
H H 0.0000 0.0000 'International Tables Vol C Tables 4.2.6.8 and 6.1.1.4'
B B 0.0013 0.0007 'International Tables Vol C Tables 4.2.6.8 and 6.1.1.4'
Cl Cl 0.1484 0.1585 'International Tables Vol C Tables 4.2.6.8 and 6.1.1.4'
F F 0.0171 0.0103 'International Tables Vol C Tables 4.2.6.8 and 6.1.1.4'
Si Si 0.0817 0.0704 'International Tables Vol C Tables 4.2.6.8 and 6.1.1.4'
Te Te -0.5308 1.6751 'International Tables Vol C Tables 4.2.6.8 and 6.1.1.4'

loop_
_exptl_crystal_face_index_h
_exptl_crystal_face_index_k
_exptl_crystal_face_index_l
_exptl_crystal_face_perp_dist
0 -1 1 0.040000
0 1 -1 0.080000
1 -1 -1 0.060000
-1 1 1 0.060000
1 0 1 0.060000
-1 0 -1 0.060000

loop_
_geom_angle_atom_site_label_1
_geom_angle_atom_site_label_2
_geom_angle_atom_site_label_3
_geom_angle
_geom_angle_site_symmetry_1
_geom_angle_site_symmetry_3
_geom_angle_publ_flag
Te F1 Te 97.51(16) . 2_765 ?
Te F1 Te 97.51(16) . 3_675 ?
Te F1 Te 97.51(16) 2_765 3_675 ?
C12 Te C13 97.3(2) . . ?
C12 Te C11 96.6(2) . . ?
C13 Te C11 97.0(2) . . ?
C12 Te F1 86.33(17) . . ?
C13 Te F1 87.1(2) . . ?
C11 Te F1 174.6(2) . . ?
C12 Te F2 84.46(18) . . ?
C13 Te F2 176.78(19) . . ?
C11 Te F2 85.50(18) . . ?
F1 Te F2 90.27(13) . . ?
C21 C11 C61 120.4(6) . . ?
C21 C11 Te 124.6(5) . . ?
C61 C11 Te 115.0(5) . . ?
C11 C21 C31 119.6(7) . . ?
C11 C21 H21 120.2 . . ?
C31 C21 H21 120.2 . . ?
C41 C31 C21 120.0(7) . . ?
C41 C31 H31 120.0 . . ?
C21 C31 H31 120.0 . . ?
C51 C41 C31 120.2(7) . . ?
C51 C41 H41 119.9 . . ?
C31 C41 H41 119.9 . . ?
C41 C51 C61 120.2(7) . . ?
C41 C51 H51 119.9 . . ?
C61 C51 H51 119.9 . . ?
C11 C61 C51 119.5(7) . . ?
C11 C61 H61 120.2 . . ?
C51 C61 H61 120.2 . . ?
C22 C12 C62 120.2(6) . . ?
C22 C12 Te 118.1(4) . . ?
C62 C12 Te 121.4(5) . . ?
C32 C22 C12 118.7(6) . . ?
C32 C22 H22 120.6 . . ?
C12 C22 H22 120.6 . . ?
C22 C32 C42 121.8(7) . . ?
C22 C32 H32 119.1 . . ?
C42 C32 H32 119.1 . . ?
C52 C42 C32 119.1(7) . . ?
C52 C42 H42 120.4 . . ?
C32 C42 H42 120.4 . . ?
C62 C52 C42 120.4(7) . . ?
C62 C52 H52 119.8 . . ?
C42 C52 H52 119.8 . . ?
C52 C62 C12 119.8(7) . . ?
C52 C62 H62 120.1 . . ?
C12 C62 H62 120.1 . . ?
C23 C13 C63 121.1(6) . . ?
C23 C13 Te 117.7(5) . . ?
C63 C13 Te 121.0(5) . . ?
C13 C23 C33 119.6(7) . . ?
C13 C23 H23 120.2 . . ?
C33 C23 H23 120.2 . . ?
C43 C33 C23 119.6(7) . . ?
C43 C33 H33 120.2 . . ?
C23 C33 H33 120.2 . . ?
C33 C43 C53 120.6(7) . . ?
C33 C43 H43 119.7 . . ?
C53 C43 H43 119.7 . . ?
C43 C53 C63 120.7(7) . . ?
C43 C53 H53 119.7 . . ?
C63 C53 H53 119.7 . . ?
C53 C63 C13 118.4(7) . . ?
C53 C63 H63 120.8 . . ?
C13 C63 H63 120.8 . . ?
F2 Si1 F2 89.77(17) 3_675 10_775 ?
F2 Si1 F2 89.77(17) 3_675 11_565 ?
F2 Si1 F2 90.23(17) 10_775 11_565 ?
F2 Si1 F2 90.23(17) 3_675 2_765 ?
F2 Si1 F2 89.77(17) 10_775 2_765 ?
F2 Si1 F2 180.0(3) 11_565 2_765 ?
F2 Si1 F2 90.23(17) 3_675 . ?
F2 Si1 F2 180.000(1) 10_775 . ?
F2 Si1 F2 89.77(17) 11_565 . ?
F2 Si1 F2 90.23(17) 2_765 . ?
F2 Si1 F2 180.0(2) 3_675 12_655 ?
F2 Si1 F2 90.23(17) 10_775 12_655 ?
F2 Si1 F2 90.23(17) 11_565 12_655 ?
F2 Si1 F2 89.77(17) 2_765 12_655 ?
F2 Si1 F2 89.77(17) . 12_655 ?
Si1 F2 Te 123.32(17) . . ?
F21 B1 F21 111.3(8) 2_655 3_665 ?
F21 B1 F21 111.3(8) 2_655 . ?
F21 B1 F21 111.3(8) 3_665 . ?
F21 B1 F11 107.6(8) 2_655 . ?
F21 B1 F11 107.6(8) 3_665 . ?
F21 B1 F11 107.6(8) . . ?
Cl2A C1A Cl2B 118.3(8) . . ?
Cl2A C1A Cl3A 115.4(8) . . ?
Cl2B C1A Cl3A 54.6(5) . . ?
Cl2A C1A Cl1A 108.5(7) . . ?
Cl2B C1A Cl1A 49.4(5) . . ?
Cl3A C1A Cl1A 103.0(7) . . ?
Cl2A C1A Cl3B 38.9(5) . . ?
Cl2B C1A Cl3B 112.2(8) . . ?
Cl3A C1A Cl3B 146.9(9) . . ?
Cl1A C1A Cl3B 77.0(6) . . ?
Cl2A C1A Cl1B 57.5(5) . . ?
Cl2B C1A Cl1B 106.7(8) . . ?
Cl3A C1A Cl1B 64.9(6) . . ?
Cl1A C1A Cl1B 146.1(8) . . ?
Cl3B C1A Cl1B 96.4(7) . . ?
Cl2A C1A H1A 109.9 . . ?
Cl2B C1A H1A 131.3 . . ?
Cl3A C1A H1A 109.9 . . ?
Cl1A C1A H1A 109.9 . . ?
Cl3B C1A H1A 100.8 . . ?
Cl1B C1A H1A 104.0 . . ?
Cl2A C1A H1B 127.8 . . ?
Cl2B C1A H1B 113.4 . . ?
Cl3A C1A H1B 99.3 . . ?
Cl1A C1A H1B 99.4 . . ?
Cl3B C1A H1B 113.4 . . ?
Cl1B C1A H1B 113.4 . . ?
H1A C1A H1B 18.0 . . ?

loop_
_geom_bond_atom_site_label_1
_geom_bond_atom_site_label_2
_geom_bond_distance
_geom_bond_site_symmetry_2
_geom_bond_publ_flag
F1 Te 2.673(3) . ?
F1 Te 2.673(3) 2_765 ?
F1 Te 2.673(3) 3_675 ?
Te C12 2.122(6) . ?
Te C13 2.131(6) . ?
Te C11 2.135(6) . ?
Te F2 2.887(4) . ?
C11 C21 1.380(9) . ?
C11 C61 1.385(9) . ?
C21 C31 1.384(10) . ?
C21 H21 0.9500 . ?
C31 C41 1.382(11) . ?
C31 H31 0.9500 . ?
C41 C51 1.373(12) . ?
C41 H41 0.9500 . ?
C51 C61 1.385(11) . ?
C51 H51 0.9500 . ?
C61 H61 0.9500 . ?
C12 C22 1.385(9) . ?
C12 C62 1.401(9) . ?
C22 C32 1.371(10) . ?
C22 H22 0.9500 . ?
C32 C42 1.388(10) . ?
C32 H32 0.9500 . ?
C42 C52 1.378(11) . ?
C42 H42 0.9500 . ?
C52 C62 1.375(10) . ?
C52 H52 0.9500 . ?
C62 H62 0.9500 . ?
C13 C23 1.380(9) . ?
C13 C63 1.390(10) . ?
C23 C33 1.392(10) . ?
C23 H23 0.9500 . ?
C33 C43 1.377(11) . ?
C33 H33 0.9500 . ?
C43 C53 1.378(11) . ?
C43 H43 0.9500 . ?
C53 C63 1.390(10) . ?
C53 H53 0.9500 . ?
C63 H63 0.9500 . ?
Si1 F2 1.686(3) 3_675 ?
Si1 F2 1.686(3) 10_775 ?
Si1 F2 1.686(3) 11_565 ?
Si1 F2 1.686(3) 2_765 ?
Si1 F2 1.686(3) . ?
Si1 F2 1.686(3) 12_655 ?
B1 F21 1.362(8) 2_655 ?
B1 F21 1.362(8) 3_665 ?
B1 F21 1.362(8) . ?
B1 F11 1.37(2) . ?
C1A Cl2A 1.659(13) . ?
C1A Cl2B 1.662(14) . ?
C1A Cl3A 1.768(14) . ?
C1A Cl1A 1.789(13) . ?
C1A Cl3B 1.813(16) . ?
C1A Cl1B 1.855(15) . ?
C1A H1A 1.0000 . ?
C1A H1B 1.0000 . ?

loop_
_geom_torsion_atom_site_label_1
_geom_torsion_atom_site_label_2
_geom_torsion_atom_site_label_3
_geom_torsion_atom_site_label_4
_geom_torsion
_geom_torsion_site_symmetry_1
_geom_torsion_site_symmetry_2
_geom_torsion_site_symmetry_3
_geom_torsion_site_symmetry_4
_geom_torsion_publ_flag
Te F1 Te C12 -153.3(2) 2_765 . . . ?
Te F1 Te C12 -54.69(19) 3_675 . . . ?
Te F1 Te C13 109.2(2) 2_765 . . . ?
Te F1 Te C13 -152.2(2) 3_675 . . . ?
Te F1 Te C11 -30.8(19) 2_765 . . . ?
Te F1 Te C11 67.9(19) 3_675 . . . ?
Te F1 Te F2 -68.91(13) 2_765 . . . ?
Te F1 Te F2 29.73(13) 3_675 . . . ?
C12 Te C11 C21 -28.4(6) . . . . ?
C13 Te C11 C21 69.8(6) . . . . ?
F1 Te C11 C21 -150.6(16) . . . . ?
F2 Te C11 C21 -112.3(6) . . . . ?
C12 Te C11 C61 151.0(5) . . . . ?
C13 Te C11 C61 -110.9(5) . . . . ?
F1 Te C11 C61 29(2) . . . . ?
F2 Te C11 C61 67.1(5) . . . . ?
C61 C11 C21 C31 0.4(11) . . . . ?
Te C11 C21 C31 179.7(6) . . . . ?
C11 C21 C31 C41 1.3(12) . . . . ?
C21 C31 C41 C51 -1.8(13) . . . . ?
C31 C41 C51 C61 0.6(13) . . . . ?
C21 C11 C61 C51 -1.6(11) . . . . ?
Te C11 C61 C51 179.0(6) . . . . ?
C41 C51 C61 C11 1.1(12) . . . . ?
C13 Te C12 C22 -169.7(5) . . . . ?
C11 Te C12 C22 -71.8(5) . . . . ?
F1 Te C12 C22 103.6(5) . . . . ?
F2 Te C12 C22 13.0(5) . . . . ?
C13 Te C12 C62 15.8(6) . . . . ?
C11 Te C12 C62 113.8(5) . . . . ?
F1 Te C12 C62 -70.8(5) . . . . ?
F2 Te C12 C62 -161.4(5) . . . . ?
C62 C12 C22 C32 -0.1(10) . . . . ?
Te C12 C22 C32 -174.6(5) . . . . ?
C12 C22 C32 C42 1.1(10) . . . . ?
C22 C32 C42 C52 -1.8(11) . . . . ?
C32 C42 C52 C62 1.5(11) . . . . ?
C42 C52 C62 C12 -0.5(11) . . . . ?
C22 C12 C62 C52 -0.2(10) . . . . ?
Te C12 C62 C52 174.1(5) . . . . ?
C12 Te C13 C23 -77.4(5) . . . . ?
C11 Te C13 C23 -174.9(5) . . . . ?
F1 Te C13 C23 8.6(5) . . . . ?
F2 Te C13 C23 45(4) . . . . ?
C12 Te C13 C63 107.2(5) . . . . ?
C11 Te C13 C63 9.6(6) . . . . ?
F1 Te C13 C63 -166.9(5) . . . . ?
F2 Te C13 C63 -130(3) . . . . ?
C63 C13 C23 C33 -1.2(10) . . . . ?
Te C13 C23 C33 -176.6(5) . . . . ?
C13 C23 C33 C43 1.0(11) . . . . ?
C23 C33 C43 C53 -0.1(12) . . . . ?
C33 C43 C53 C63 -0.7(12) . . . . ?
C43 C53 C63 C13 0.6(11) . . . . ?
C23 C13 C63 C53 0.3(10) . . . . ?
Te C13 C63 C53 175.6(5) . . . . ?
F2 Si1 F2 Te -87.57(5) 3_675 . . . ?
F2 Si1 F2 Te 59(100) 10_775 . . . ?
F2 Si1 F2 Te -177.3(2) 11_565 . . . ?
F2 Si1 F2 Te 2.7(2) 2_765 . . . ?
F2 Si1 F2 Te 92.43(5) 12_655 . . . ?
C12 Te F2 Si1 160.8(3) . . . . ?
C13 Te F2 Si1 38(3) . . . . ?
C11 Te F2 Si1 -102.2(3) . . . . ?
F1 Te F2 Si1 74.5(2) . . . . ?

loop_
_reflns_scale_group_code
_reflns_scale_meas_F
1 1.0
